data_7152103
loop_
_publ_author_name
'Klein, J\"org M'
'Saggiomo, Vittorio'
'Reck, Lisa'
'L\"uning, Ulrich'
'Sanders, Jeremy K. M.'

_publ_section_title
;
 Dynamic combinatorial libraries for the recognition of heavy metal ions.
;
_journal_issue 1
_journal_name_full 'Organic &amp; biomolecular chemistry'
_journal_page_first 60
_journal_page_last 66
_journal_paper_doi 10.1039/c1ob05976a
_journal_volume 10
_journal_year 2012
_chemical_absolute_configuration
;
1866 Friedel pairs were averaged for the refinement
;
_chemical_formula_moiety 'C26 H25 N5 O6, C H4 O, H2 O'
_chemical_formula_sum 'C27 H31 N5 O8'
_chemical_formula_weight 553.57
_chemical_name_systematic
;
?
;
_space_group_IT_number 9
_symmetry_cell_setting monoclinic
_symmetry_space_group_name_Hall 'C -2yc'
_symmetry_space_group_name_H-M 'C 1 c 1'
_atom_sites_solution_hydrogens geom
_atom_sites_solution_primary direct
_atom_sites_solution_secondary difmap
_audit_creation_method SHELXL-97
_cell_angle_alpha 90.00
_cell_angle_beta 92.918(1)
_cell_angle_gamma 90.00
_cell_formula_units_Z 4
_cell_length_a 8.0009(2)
_cell_length_b 25.2757(5)
_cell_length_c 12.9386(3)
_cell_measurement_reflns_used 11217
_cell_measurement_temperature 180(2)
_cell_measurement_theta_max 27.88
_cell_measurement_theta_min 1.00
_cell_volume 2613.16(10)
_computing_cell_refinement 'HKL Scalepack (Otwinowski & Minor 1997)'
_computing_data_collection 'Collect (Nonius B.V. 1998)'
_computing_data_reduction
;
HKL Denzo and Scalepack (Otwinowski & Minor 1997)
;
_computing_publication_material 'SHELXL-97 (Sheldrick 1997)'
_computing_structure_refinement 'SHELXL-97 (Sheldrick 1997)'
_computing_structure_solution 'SIR-92 (Altomare et al. 1994)'
_diffrn_ambient_temperature 180(2)
_diffrn_measured_fraction_theta_full 0.993
_diffrn_measured_fraction_theta_max 0.993
_diffrn_measurement_device_type 'Nonius Kappa CCD'
_diffrn_measurement_method 'Thin slice \w and \f scans'
_diffrn_radiation_source 'fine-focus sealed tube'
_diffrn_radiation_type MoK\a
_diffrn_radiation_wavelength 0.71073
_diffrn_reflns_av_R_equivalents 0.0373
_diffrn_reflns_av_sigmaI/netI 0.0341
_diffrn_reflns_limit_h_max 9
_diffrn_reflns_limit_h_min -10
_diffrn_reflns_limit_k_max 33
_diffrn_reflns_limit_k_min -32
_diffrn_reflns_limit_l_max 14
_diffrn_reflns_limit_l_min -17
_diffrn_reflns_number 15099
_diffrn_reflns_theta_full 27.87
_diffrn_reflns_theta_max 27.87
_diffrn_reflns_theta_min 3.51
_exptl_absorpt_coefficient_mu 0.105
_exptl_absorpt_correction_T_max 1.000
_exptl_absorpt_correction_T_min 0.928
_exptl_absorpt_correction_type multi-scan
_exptl_absorpt_process_details
;
multi-scan from symmetry-related measurements
Sortav (Blessing 1995)
;
_exptl_crystal_colour colourless
_exptl_crystal_density_diffrn 1.407
_exptl_crystal_density_method 'not measured'
_exptl_crystal_description block
_exptl_crystal_F_000 1168
_exptl_crystal_size_max 0.46
_exptl_crystal_size_mid 0.16
_exptl_crystal_size_min 0.05
_refine_diff_density_max 0.191
_refine_diff_density_min -0.191
_refine_diff_density_rms 0.041
_refine_ls_abs_structure_details 'Flack H D (1983), Acta Cryst. A39, 876-881'
_refine_ls_abs_structure_Flack -0.8(9)
_refine_ls_extinction_method none
_refine_ls_goodness_of_fit_ref 1.047
_refine_ls_hydrogen_treatment mixed
_refine_ls_matrix_type full
_refine_ls_number_parameters 372
_refine_ls_number_reflns 3118
_refine_ls_number_restraints 2
_refine_ls_restrained_S_all 1.046
_refine_ls_R_factor_all 0.0460
_refine_ls_R_factor_gt 0.0366
_refine_ls_shift/su_max 0.000
_refine_ls_shift/su_mean 0.000
_refine_ls_structure_factor_coef Fsqd
_refine_ls_weighting_details 'calc w=1/[\s^2^(Fo^2^)+(0.0442P)^2^+0.8200P] where P=(Fo^2^+2Fc^2^)/3'
_refine_ls_weighting_scheme calc
_refine_ls_wR_factor_gt 0.0816
_refine_ls_wR_factor_ref 0.0866
_reflns_number_gt 2748
_reflns_number_total 3118
_reflns_threshold_expression >2sigma(I)
_cod_data_source_file c1ob05976a.txt
_cod_data_source_block js1105
_cod_original_sg_symbol_H-M Cc
_cod_database_code 7152103

loop_
_symmetry_equiv_pos_as_xyz
'x, y, z'
'x, -y, z+1/2'
'x+1/2, y+1/2, z'
'x+1/2, -y+1/2, z+1/2'

loop_
_atom_site_label
_atom_site_type_symbol
_atom_site_fract_x
_atom_site_fract_y
_atom_site_fract_z
_atom_site_U_iso_or_equiv
_atom_site_adp_type
_atom_site_occupancy
_atom_site_symmetry_multiplicity
_atom_site_calc_flag
_atom_site_refinement_flags
O1 O -0.1732(2) 0.02999(7) 0.48699(13) 0.0349(4) Uani 1 1 d .
O2 O -0.3203(3) -0.27698(7) 0.25111(14) 0.0429(5) Uani 1 1 d .
O3 O 0.00504(19) -0.17218(6) 0.11384(11) 0.0254(3) Uani 1 1 d .
O4 O 0.2982(2) -0.14429(7) 0.01807(13) 0.0322(4) Uani 1 1 d .
O5 O 0.4102(2) -0.05095(6) -0.06903(13) 0.0339(4) Uani 1 1 d .
O6 O 0.2437(3) 0.08851(7) 0.06196(16) 0.0445(5) Uani 1 1 d .
N1 N -0.0514(2) -0.09799(8) 0.30489(14) 0.0261(4) Uani 1 1 d .
N2 N -0.2160(3) -0.19858(8) 0.37585(15) 0.0310(4) Uani 1 1 d .
N3 N -0.1881(3) -0.19827(7) 0.27141(14) 0.0269(4) Uani 1 1 d .
H3N H -0.1363 -0.1717 0.2430 0.032 Uiso 1 1 calc R
N4 N 0.2311(2) -0.00073(8) 0.06714(14) 0.0267(4) Uani 1 1 d .
H4N H 0.2580 -0.0311 0.0391 0.032 Uiso 1 1 calc R
N5 N 0.1388(2) 0.00036(8) 0.15384(14) 0.0269(4) Uani 1 1 d .
C1 C -0.1358(4) 0.08253(10) 0.4550(2) 0.0414(6) Uani 1 1 d .
H1A H -0.1776 0.1079 0.5049 0.062 Uiso 1 1 calc R
H1B H -0.1896 0.0892 0.3865 0.062 Uiso 1 1 calc R
H1C H -0.0143 0.0866 0.4517 0.062 Uiso 1 1 calc R
C2 C -0.1266(3) -0.00998(9) 0.42549(17) 0.0274(5) Uani 1 1 d .
C3 C -0.1666(3) -0.06076(10) 0.45727(17) 0.0277(5) Uani 1 1 d .
H3 H -0.2175 -0.0664 0.5211 0.033 Uiso 1 1 calc R
C4 C -0.1307(3) -0.10300(9) 0.39413(17) 0.0264(5) Uani 1 1 d .
C5 C -0.1861(3) -0.15559(10) 0.42641(18) 0.0330(5) Uani 1 1 d .
H5 H -0.2031 -0.1583 0.4983 0.040 Uiso 1 1 calc R
C6 C -0.2433(3) -0.24045(9) 0.21400(17) 0.0273(5) Uani 1 1 d .
C7 C -0.2080(3) -0.24016(9) 0.10100(17) 0.0255(5) Uani 1 1 d .
C8 C -0.3028(3) -0.27444(9) 0.03737(18) 0.0299(5) Uani 1 1 d .
H8 H -0.3873 -0.2953 0.0664 0.036 Uiso 1 1 calc R
C9 C -0.2767(3) -0.27866(10) -0.06688(18) 0.0331(5) Uani 1 1 d .
H9 H -0.3439 -0.3019 -0.1092 0.040 Uiso 1 1 calc R
C10 C -0.1526(3) -0.24913(11) -0.10952(18) 0.0350(5) Uani 1 1 d .
H10 H -0.1329 -0.2527 -0.1810 0.042 Uiso 1 1 calc R
C11 C -0.0568(3) -0.21438(10) -0.04897(18) 0.0316(5) Uani 1 1 d .
H11 H 0.0278 -0.1939 -0.0787 0.038 Uiso 1 1 calc R
C12 C -0.0851(3) -0.20968(9) 0.05549(16) 0.0245(4) Uani 1 1 d .
C13 C 0.1675(3) -0.18868(9) 0.15450(18) 0.0288(5) Uani 1 1 d .
H13A H 0.1568 -0.2235 0.1887 0.035 Uiso 1 1 calc R
H13B H 0.2084 -0.1630 0.2077 0.035 Uiso 1 1 calc R
C14 C 0.2947(3) -0.19307(9) 0.0729(2) 0.0309(5) Uani 1 1 d .
H14A H 0.4066 -0.2007 0.1057 0.037 Uiso 1 1 calc R
H14B H 0.2639 -0.2223 0.0246 0.037 Uiso 1 1 calc R
C15 C 0.4242(4) -0.14458(11) -0.0549(3) 0.0490(8) Uani 1 1 d .
H15A H 0.4184 -0.1781 -0.0947 0.059 Uiso 1 1 calc R
H15B H 0.5356 -0.1425 -0.0183 0.059 Uiso 1 1 calc R
C16 C 0.4022(4) -0.09901(10) -0.1272(2) 0.0464(7) Uani 1 1 d .
H16A H 0.4914 -0.0994 -0.1775 0.056 Uiso 1 1 calc R
H16B H 0.2927 -0.1017 -0.1661 0.056 Uiso 1 1 calc R
C17 C 0.4298(3) -0.00376(10) -0.11986(18) 0.0285(5) Uani 1 1 d .
C18 C 0.5078(3) -0.00080(11) -0.21426(19) 0.0342(6) Uani 1 1 d .
H18 H 0.5431 -0.0322 -0.2470 0.041 Uiso 1 1 calc R
C19 C 0.5334(3) 0.04773(11) -0.2596(2) 0.0381(6) Uani 1 1 d .
H19 H 0.5858 0.0496 -0.3238 0.046 Uiso 1 1 calc R
C20 C 0.4831(3) 0.09389(11) -0.2122(2) 0.0394(6) Uani 1 1 d .
H20 H 0.5018 0.1273 -0.2434 0.047 Uiso 1 1 calc R
C21 C 0.4056(3) 0.09109(10) -0.1194(2) 0.0341(5) Uani 1 1 d .
H21 H 0.3721 0.1228 -0.0871 0.041 Uiso 1 1 calc R
C22 C 0.3753(3) 0.04249(9) -0.07180(18) 0.0286(5) Uani 1 1 d .
C23 C 0.2803(3) 0.04566(9) 0.02519(19) 0.0289(5) Uani 1 1 d .
C24 C 0.0886(3) -0.04479(9) 0.18418(17) 0.0264(5) Uani 1 1 d .
H24 H 0.1125 -0.0757 0.1459 0.032 Uiso 1 1 calc R
C25 C -0.0063(3) -0.04888(9) 0.27826(17) 0.0246(5) Uani 1 1 d .
C26 C -0.0431(3) -0.00348(9) 0.33510(18) 0.0269(5) Uani 1 1 d .
H26 H -0.0118 0.0307 0.3123 0.032 Uiso 1 1 calc R
O27 O -0.3176(3) 0.11290(8) 0.18234(17) 0.0478(5) Uani 1 1 d .
H27 H -0.207(5) 0.1168(14) 0.191(3) 0.057 Uiso 1 1 d .
C27 C -0.4039(5) 0.16129(12) 0.1714(3) 0.0583(9) Uani 1 1 d .
H27A H -0.4007 0.1797 0.2381 0.070 Uiso 1 1 calc R
H27B H -0.5205 0.1545 0.1483 0.070 Uiso 1 1 calc R
H27C H -0.3506 0.1833 0.1201 0.070 Uiso 1 1 calc R
O1W O 0.0225(3) 0.12394(9) 0.21011(18) 0.0468(5) Uani 1 1 d .
H1W H 0.083(5) 0.1077(14) 0.172(3) 0.056 Uiso 1 1 d .
H2W H 0.071(5) 0.1536(15) 0.220(3) 0.056 Uiso 1 1 d .

loop_
_atom_site_aniso_label
_atom_site_aniso_U_11
_atom_site_aniso_U_22
_atom_site_aniso_U_33
_atom_site_aniso_U_23
_atom_site_aniso_U_13
_atom_site_aniso_U_12
O1 0.0399(10) 0.0326(9) 0.0325(9) -0.0102(7) 0.0047(7) 0.0024(8)
O2 0.0576(12) 0.0369(10) 0.0360(9) -0.0067(8) 0.0195(8) -0.0189(9)
O3 0.0258(8) 0.0251(8) 0.0254(7) -0.0014(6) 0.0031(6) -0.0021(6)
O4 0.0300(9) 0.0288(8) 0.0390(9) 0.0010(7) 0.0139(7) 0.0011(7)
O5 0.0433(10) 0.0276(8) 0.0315(8) 0.0005(7) 0.0100(8) -0.0016(7)
O6 0.0530(12) 0.0260(9) 0.0565(12) -0.0022(8) 0.0231(10) -0.0019(8)
N1 0.0274(10) 0.0274(10) 0.0238(9) -0.0023(7) 0.0049(8) -0.0003(8)
N2 0.0401(12) 0.0295(10) 0.0243(9) -0.0004(8) 0.0113(8) -0.0034(9)
N3 0.0341(10) 0.0242(9) 0.0230(8) 0.0004(7) 0.0086(7) -0.0030(8)
N4 0.0280(10) 0.0259(9) 0.0267(9) -0.0002(8) 0.0054(8) -0.0010(8)
N5 0.0245(10) 0.0287(10) 0.0278(10) -0.0010(8) 0.0040(8) -0.0006(8)
C1 0.0521(17) 0.0279(13) 0.0438(15) -0.0091(11) -0.0016(12) 0.0045(12)
C2 0.0246(11) 0.0311(11) 0.0261(10) -0.0069(9) -0.0016(9) 0.0023(9)
C3 0.0260(11) 0.0353(12) 0.0219(10) -0.0036(9) 0.0019(9) -0.0014(9)
C4 0.0273(12) 0.0300(11) 0.0218(10) -0.0027(9) 0.0008(9) -0.0006(9)
C5 0.0407(14) 0.0358(13) 0.0233(10) -0.0016(10) 0.0098(10) -0.0016(11)
C6 0.0293(12) 0.0250(11) 0.0281(11) -0.0027(9) 0.0075(9) -0.0021(9)
C7 0.0252(11) 0.0245(11) 0.0269(11) 0.0000(8) 0.0027(9) 0.0014(9)
C8 0.0275(12) 0.0298(12) 0.0327(12) -0.0016(9) 0.0030(9) -0.0034(9)
C9 0.0307(12) 0.0380(14) 0.0304(12) -0.0074(10) -0.0014(10) -0.0030(10)
C10 0.0396(13) 0.0447(14) 0.0209(10) -0.0050(10) 0.0041(10) -0.0030(11)
C11 0.0326(13) 0.0363(13) 0.0263(11) 0.0004(10) 0.0060(9) -0.0041(10)
C12 0.0254(11) 0.0241(11) 0.0241(10) -0.0010(8) 0.0012(8) -0.0003(9)
C13 0.0326(13) 0.0275(11) 0.0261(11) 0.0011(9) -0.0018(9) -0.0017(9)
C14 0.0304(12) 0.0263(12) 0.0363(12) -0.0004(9) 0.0042(10) -0.0003(10)
C15 0.0486(17) 0.0324(14) 0.069(2) -0.0008(13) 0.0351(15) 0.0019(12)
C16 0.065(2) 0.0360(15) 0.0412(15) -0.0083(11) 0.0289(14) -0.0111(13)
C17 0.0235(12) 0.0333(13) 0.0285(11) 0.0038(9) -0.0004(9) -0.0025(9)
C18 0.0278(13) 0.0454(15) 0.0295(12) 0.0022(10) 0.0023(10) -0.0001(10)
C19 0.0304(14) 0.0552(17) 0.0286(12) 0.0123(11) 0.0014(10) -0.0047(12)
C20 0.0313(13) 0.0420(15) 0.0446(15) 0.0175(12) 0.0011(11) -0.0046(11)
C21 0.0284(12) 0.0313(13) 0.0427(14) 0.0087(11) 0.0019(11) 0.0001(10)
C22 0.0216(11) 0.0319(12) 0.0320(12) 0.0055(10) -0.0001(9) -0.0032(9)
C23 0.0227(12) 0.0302(12) 0.0338(12) 0.0003(10) 0.0019(9) -0.0032(9)
C24 0.0274(12) 0.0258(11) 0.0261(11) -0.0030(9) 0.0019(9) -0.0009(9)
C25 0.0219(11) 0.0266(11) 0.0254(10) -0.0018(9) 0.0011(8) -0.0012(9)
C26 0.0250(12) 0.0260(11) 0.0295(11) -0.0034(9) 0.0003(9) -0.0015(9)
O27 0.0480(13) 0.0395(11) 0.0568(12) 0.0019(9) 0.0114(10) -0.0002(9)
C27 0.078(2) 0.0423(16) 0.0577(19) 0.0091(14) 0.0319(18) 0.0107(16)
O1W 0.0451(12) 0.0403(11) 0.0565(12) -0.0122(9) 0.0181(10) -0.0104(9)

loop_
_atom_type_symbol
_atom_type_description
_atom_type_scat_dispersion_real
_atom_type_scat_dispersion_imag
_atom_type_scat_source
C C 0.0033 0.0016 'International Tables Vol C Tables 4.2.6.8 and 6.1.1.4'
H H 0.0000 0.0000 'International Tables Vol C Tables 4.2.6.8 and 6.1.1.4'
N N 0.0061 0.0033 'International Tables Vol C Tables 4.2.6.8 and 6.1.1.4'
O O 0.0106 0.0060 'International Tables Vol C Tables 4.2.6.8 and 6.1.1.4'

loop_
_geom_angle_atom_site_label_1
_geom_angle_atom_site_label_2
_geom_angle_atom_site_label_3
_geom_angle
C2 O1 C1 117.18(19)
C12 O3 C13 115.79(17)
C15 O4 C14 111.14(19)
C17 O5 C16 119.26(18)
C25 N1 C4 116.74(19)
C5 N2 N3 117.28(19)
C6 N3 N2 117.75(17)
C6 N3 H3N 121.1
N2 N3 H3N 121.1
C23 N4 N5 119.18(19)
C23 N4 H4N 120.4
N5 N4 H4N 120.4
C24 N5 N4 115.04(18)
O1 C1 H1A 109.5
O1 C1 H1B 109.5
H1A C1 H1B 109.5
O1 C1 H1C 109.5
H1A C1 H1C 109.5
H1B C1 H1C 109.5
O1 C2 C26 124.6(2)
O1 C2 C3 116.2(2)
C26 C2 C3 119.1(2)
C4 C3 C2 118.7(2)
C4 C3 H3 120.6
C2 C3 H3 120.6
N1 C4 C3 123.6(2)
N1 C4 C5 119.3(2)
C3 C4 C5 117.1(2)
N2 C5 C4 132.2(2)
N2 C5 H5 113.9
C4 C5 H5 113.9
O2 C6 N3 122.3(2)
O2 C6 C7 120.6(2)
N3 C6 C7 117.09(18)
C8 C7 C12 117.8(2)
C8 C7 C6 116.63(19)
C12 C7 C6 125.6(2)
C9 C8 C7 121.4(2)
C9 C8 H8 119.3
C7 C8 H8 119.3
C10 C9 C8 119.8(2)
C10 C9 H9 120.1
C8 C9 H9 120.1
C9 C10 C11 120.4(2)
C9 C10 H10 119.8
C11 C10 H10 119.8
C10 C11 C12 119.6(2)
C10 C11 H11 120.2
C12 C11 H11 120.2
C11 C12 O3 118.78(19)
C11 C12 C7 121.0(2)
O3 C12 C7 120.14(18)
O3 C13 C14 113.24(18)
O3 C13 H13A 108.9
C14 C13 H13A 108.9
O3 C13 H13B 108.9
C14 C13 H13B 108.9
H13A C13 H13B 107.7
O4 C14 C13 108.44(19)
O4 C14 H14A 110.0
C13 C14 H14A 110.0
O4 C14 H14B 110.0
C13 C14 H14B 110.0
H14A C14 H14B 108.4
O4 C15 C16 110.5(2)
O4 C15 H15A 109.6
C16 C15 H15A 109.6
O4 C15 H15B 109.6
C16 C15 H15B 109.6
H15A C15 H15B 108.1
O5 C16 C15 109.1(2)
O5 C16 H16A 109.9
C15 C16 H16A 109.9
O5 C16 H16B 109.9
C15 C16 H16B 109.9
H16A C16 H16B 108.3
O5 C17 C18 122.0(2)
O5 C17 C22 117.70(19)
C18 C17 C22 120.2(2)
C19 C18 C17 120.0(2)
C19 C18 H18 120.0
C17 C18 H18 120.0
C18 C19 C20 120.5(2)
C18 C19 H19 119.8
C20 C19 H19 119.8
C21 C20 C19 119.6(2)
C21 C20 H20 120.2
C19 C20 H20 120.2
C20 C21 C22 121.5(2)
C20 C21 H21 119.2
C22 C21 H21 119.2
C21 C22 C17 118.1(2)
C21 C22 C23 115.3(2)
C17 C22 C23 126.6(2)
O6 C23 N4 121.9(2)
O6 C23 C22 120.9(2)
N4 C23 C22 117.2(2)
N5 C24 C25 120.0(2)
N5 C24 H24 120.0
C25 C24 H24 120.0
N1 C25 C26 123.7(2)
N1 C25 C24 115.74(19)
C26 C25 C24 120.5(2)
C2 C26 C25 118.0(2)
C2 C26 H26 121.0
C25 C26 H26 121.0
C27 O27 H27 113(2)
O27 C27 H27A 109.5
O27 C27 H27B 109.5
H27A C27 H27B 109.5
O27 C27 H27C 109.5
H27A C27 H27C 109.5
H27B C27 H27C 109.5
H1W O1W H2W 105(3)

loop_
_geom_bond_atom_site_label_1
_geom_bond_atom_site_label_2
_geom_bond_distance
O1 C2 1.350(3)
O1 C1 1.427(3)
O2 C6 1.222(3)
O3 C12 1.391(3)
O3 C13 1.439(3)
O4 C15 1.416(3)
O4 C14 1.423(3)
O5 C17 1.375(3)
O5 C16 1.429(3)
O6 C23 1.224(3)
N1 C25 1.342(3)
N1 C4 1.351(3)
N2 C5 1.285(3)
N2 N3 1.381(2)
N3 C6 1.360(3)
N3 H3N 0.8800
N4 C23 1.359(3)
N4 N5 1.374(2)
N4 H4N 0.8800
N5 C24 1.278(3)
C1 H1A 0.9800
C1 H1B 0.9800
C1 H1C 0.9800
C2 C26 1.386(3)
C2 C3 1.390(3)
C3 C4 1.383(3)
C3 H3 0.9500
C4 C5 1.469(3)
C5 H5 0.9500
C6 C7 1.503(3)
C7 C8 1.393(3)
C7 C12 1.402(3)
C8 C9 1.379(3)
C8 H8 0.9500
C9 C10 1.379(4)
C9 H9 0.9500
C10 C11 1.383(3)
C10 H10 0.9500
C11 C12 1.387(3)
C11 H11 0.9500
C13 C14 1.507(3)
C13 H13A 0.9900
C13 H13B 0.9900
C14 H14A 0.9900
C14 H14B 0.9900
C15 C16 1.488(4)
C15 H15A 0.9900
C15 H15B 0.9900
C16 H16A 0.9900
C16 H16B 0.9900
C17 C18 1.402(3)
C17 C22 1.404(3)
C18 C19 1.380(4)
C18 H18 0.9500
C19 C20 1.387(4)
C19 H19 0.9500
C20 C21 1.382(4)
C20 H20 0.9500
C21 C22 1.400(3)
C21 H21 0.9500
C22 C23 1.502(3)
C24 C25 1.470(3)
C24 H24 0.9500
C25 C26 1.402(3)
C26 H26 0.9500
O27 C27 1.408(4)
O27 H27 0.89(4)
C27 H27A 0.9800
C27 H27B 0.9800
C27 H27C 0.9800
O1W H1W 0.82(4)
O1W H2W 0.85(4)
